data_4312701
loop_
_publ_author_name
'Dana J. Eisler'
'Richard J. Puddephatt'

_publ_section_title
;
 Tetraphosphinitoresorcinarene Complexes: Cationic Silver(I) and Copper(I)
 Halide Complexes as Mercurate(II) Anion Receptors
;
_journal_name_full 'Inorganic Chemistry'
_journal_page_first 8192
_journal_page_last 8202
_journal_paper_doi 10.1021/ic034822j
_journal_volume 42
_journal_year 2003
_chemical_formula_sum 'C130.6 H105.2 Ag2 Br4 Cl5.2 Hg O12 P4 S4'
_chemical_formula_weight 3038.98
_chemical_name_systematic
; 
 ? 
;
_space_group_IT_number 2
_symmetry_cell_setting triclinic
_symmetry_space_group_name_Hall '-P 1'
_symmetry_space_group_name_H-M 'P -1'
_atom_sites_solution_hydrogens geom
_atom_sites_solution_primary Patterson
_atom_sites_solution_secondary difmap
_audit_creation_method SHELXL-97
_cell_angle_alpha 97.4400(10)
_cell_angle_beta 103.3270(10)
_cell_angle_gamma 91.8710(10)
_cell_formula_units_Z 2
_cell_length_a 16.3074(2)
_cell_length_b 19.5444(2)
_cell_length_c 23.4087(3)
_cell_measurement_temperature 200(2)
_cell_volume 7183.63(15)
_computing_cell_refinement 'Nonius DENZO'
_computing_data_collection 'Nonius COLLECT'
_computing_data_reduction 'Nonius DENZO'
_computing_molecular_graphics 'Bruker SHELXTL'
_computing_publication_material 'Bruker SHELXTL'
_computing_structure_refinement 'SHELXL-97 (Sheldrick, 1997)'
_computing_structure_solution 'SHELXS-97 (Sheldrick, 1990)'
_diffrn_ambient_temperature 200(2)
_diffrn_measured_fraction_theta_full 0.995
_diffrn_measured_fraction_theta_max 0.995
_diffrn_measurement_device_type 'Nonius Kappa CCD'
_diffrn_measurement_method 'phi\omega scans'
_diffrn_radiation_monochromator graphite
_diffrn_radiation_source 'fine-focus sealed tube'
_diffrn_radiation_type MoK\a
_diffrn_radiation_wavelength 0.71073
_diffrn_reflns_av_R_equivalents 0.056
_diffrn_reflns_av_sigmaI/netI 0.0614
_diffrn_reflns_limit_h_max 19
_diffrn_reflns_limit_h_min -19
_diffrn_reflns_limit_k_max 22
_diffrn_reflns_limit_k_min -22
_diffrn_reflns_limit_l_max 27
_diffrn_reflns_limit_l_min -27
_diffrn_reflns_number 84147
_diffrn_reflns_theta_full 24.71
_diffrn_reflns_theta_max 24.71
_diffrn_reflns_theta_min 2.56
_exptl_absorpt_coefficient_mu 2.700
_exptl_absorpt_correction_T_max 0.6143
_exptl_absorpt_correction_T_min 0.3898
_exptl_absorpt_correction_type integration
_exptl_crystal_colour colourless
_exptl_crystal_density_diffrn 1.405
_exptl_crystal_density_method 'not measured'
_exptl_crystal_description block
_exptl_crystal_F_000 3022
_exptl_crystal_size_max 0.43
_exptl_crystal_size_mid 0.23
_exptl_crystal_size_min 0.20
_refine_diff_density_max 2.498
_refine_diff_density_min -1.463
_refine_diff_density_rms 0.170
_refine_ls_extinction_method none
_refine_ls_goodness_of_fit_ref 1.032
_refine_ls_hydrogen_treatment mixed
_refine_ls_matrix_type full
_refine_ls_number_parameters 1246
_refine_ls_number_reflns 24376
_refine_ls_number_restraints 38
_refine_ls_restrained_S_all 1.036
_refine_ls_R_factor_all 0.1115
_refine_ls_R_factor_gt 0.0776
_refine_ls_shift/su_max 0.002
_refine_ls_shift/su_mean 0.000
_refine_ls_structure_factor_coef Fsqd
_refine_ls_weighting_details 'calc w=1/[\s^2^(Fo^2^)+(0.1527P)^2^+32.1439P] where P=(Fo^2^+2Fc^2^)/3'
_refine_ls_weighting_scheme calc
_refine_ls_wR_factor_gt 0.2301
_refine_ls_wR_factor_ref 0.2562
_reflns_number_gt 17031
_reflns_number_total 24376
_reflns_threshold_expression >2sigma(I)
_cod_data_source_file ic034822jsi20030714_034926_3.cif
_cod_data_source_block 7d
_cod_depositor_comments
;
The following automatic conversions were performed:

'_symmetry_cell_setting' value 'Triclinic' changed to 'triclinic'
according to the built-in table from CIF Core dictionary named
'cif_core.dic' version 2.4.1 from 2010-06-29.

Automatic conversion script
Id: cif_fix_values 1646 2011-03-28 12:23:43Z adriana 
;
_cod_original_formula_sum 'C130.60 H105.20 Ag2 Br4 Cl5.20 Hg O12 P4 S4'
_cod_database_code 4312701

loop_
_symmetry_equiv_pos_as_xyz
'x, y, z'
'-x, -y, -z'

loop_
_atom_site_label
_atom_site_type_symbol
_atom_site_fract_x
_atom_site_fract_y
_atom_site_fract_z
_atom_site_U_iso_or_equiv
_atom_site_adp_type
_atom_site_occupancy
_atom_site_symmetry_multiplicity
_atom_site_calc_flag
_atom_site_refinement_flags
_atom_site_disorder_assembly
_atom_site_disorder_group
Hg1 Hg -1.40803(3) 0.69842(2) -1.529346(18) 0.05396(16) Uani 1 1 d . . .
Ag1 Ag -1.18453(4) 0.76368(4) -1.39926(3) 0.0433(2) Uani 1 1 d . . .
Ag2 Ag -1.31972(4) 0.78031(4) -1.28587(3) 0.04171(19) Uani 1 1 d . . .
Br1 Br -1.34685(6) 0.74837(6) -1.40070(4) 0.0527(3) Uani 1 1 d . A .
Br2 Br -1.4892(7) 0.8041(4) -1.5501(4) 0.0832(14) Uani 0.60 1 d P A 1
Br5 Br -1.4973(12) 0.7909(9) -1.5705(7) 0.138(6) Uani 0.40 1 d P A 2
Br3 Br -1.48682(8) 0.59230(6) -1.51502(6) 0.0705(4) Uani 1 1 d . A .
Br4 Br -1.25511(7) 0.69574(6) -1.53898(5) 0.0611(3) Uani 1 1 d . A .
P1 P -1.10958(14) 0.65924(12) -1.38178(10) 0.0351(5) Uani 1 1 d . A .
P2 P -1.30929(15) 0.68915(12) -1.22498(10) 0.0383(5) Uani 1 1 d . A .
P3 P -1.33827(13) 0.90070(12) -1.25681(9) 0.0327(5) Uani 1 1 d . A .
P4 P -1.12526(13) 0.87844(12) -1.40334(9) 0.0329(5) Uani 1 1 d . A .
O1Q O -1.0395(4) 0.6611(3) -1.3189(2) 0.0404(14) Uani 1 1 d . . .
O2Q O -1.2179(4) 0.6840(3) -1.1793(3) 0.0416(15) Uani 1 1 d . . .
O1R O -0.8023(4) 0.6935(3) -1.3215(3) 0.0431(15) Uani 1 1 d . . .
O2R O -0.6697(5) 0.7135(5) -1.2669(4) 0.076(3) Uani 1 1 d . . .
O3R O -0.8192(3) 0.9372(3) -1.3333(3) 0.0379(14) Uani 1 1 d . . .
O4R O -0.6786(4) 0.9254(4) -1.3115(4) 0.066(2) Uani 1 1 d . . .
O1S O -1.2545(3) 0.9446(3) -1.2142(2) 0.0369(14) Uani 1 1 d . . .
O2S O -1.0608(3) 0.9187(3) -1.3431(2) 0.0364(14) Uani 1 1 d . . .
O1T O -1.1812(4) 0.7429(3) -1.0002(3) 0.0463(16) Uani 1 1 d . A .
O2T O -1.1112(6) 0.7869(5) -0.9075(3) 0.077(3) Uani 1 1 d . D .
O3T O -1.2294(4) 0.9762(3) -1.0325(2) 0.0379(14) Uani 1 1 d . . .
O4T O -1.1438(4) 1.0145(4) -0.9427(3) 0.0520(17) Uani 1 1 d . . .
C1Q C -1.0533(5) 0.6790(4) -1.2632(4) 0.0328(18) Uani 1 1 d . A .
C2Q C -0.9810(5) 0.6980(4) -1.2177(4) 0.0332(18) Uani 1 1 d . . .
C3Q C -0.9930(6) 0.7131(4) -1.1605(4) 0.038(2) Uani 1 1 d . A .
H3QA H -0.9447 0.7265 -1.1290 0.045 Uiso 1 1 calc R . .
C4Q C -1.0710(5) 0.7098(4) -1.1466(4) 0.0334(19) Uani 1 1 d . . .
C5Q C -1.1410(5) 0.6905(5) -1.1944(4) 0.037(2) Uani 1 1 d . A .
C6Q C -1.1337(5) 0.6751(4) -1.2525(4) 0.0362(19) Uani 1 1 d . . .
H6QA H -1.1822 0.6622 -1.2840 0.043 Uiso 1 1 calc R A .
C7Q C -0.8957(5) 0.6981(5) -1.2328(4) 0.041(2) Uani 1 1 d . A .
H7QA H -0.8980 0.6576 -1.2641 0.050 Uiso 1 1 calc R B 1
C8Q1 C -0.8221(6) 0.6884(5) -1.1801(5) 0.047(2) Uani 0.35 1 d PD A 1
H8QA H -0.7682 0.7010 -1.1899 0.057 Uiso 0.35 1 calc PR A 1
H8QB H -0.8269 0.7208 -1.1450 0.057 Uiso 0.35 1 calc PR A 1
C9Q1 C -0.819(2) 0.6168(15) -1.1642(15) 0.038(10) Uiso 0.35 1 d PD A 1
H9QA H -0.8091 0.5841 -1.1976 0.045 Uiso 0.35 1 calc PR A 1
H9QB H -0.8735 0.6023 -1.1561 0.045 Uiso 0.35 1 calc PR A 1
C1Q1 C -0.7464(14) 0.6160(14) -1.1083(11) 0.049(7) Uiso 0.35 1 d PGD A 1
C1Q2 C -0.7247(17) 0.6351(17) -1.0471(11) 0.16(3) Uiso 0.35 1 d PG A 1
H1QA H -0.7641 0.6567 -1.0276 0.194 Uiso 0.35 1 calc PR A 1
C1Q3 C -0.645(2) 0.6224(18) -1.0145(10) 0.098(13) Uiso 0.35 1 d PG A 1
H1QB H -0.6306 0.6354 -0.9727 0.118 Uiso 0.35 1 calc PR A 1
C1Q4 C -0.5877(15) 0.5908(19) -1.0430(16) 0.116(16) Uiso 0.35 1 d PG A 1
H1QC H -0.5335 0.5822 -1.0207 0.139 Uiso 0.35 1 calc PR A 1
C1Q5 C -0.609(2) 0.572(2) -1.1041(17) 0.16(3) Uiso 0.35 1 d PG A 1
H1QD H -0.5700 0.5502 -1.1236 0.194 Uiso 0.35 1 calc PR A 1
C1Q6 C -0.689(2) 0.5844(19) -1.1368(11) 0.23(4) Uiso 0.35 1 d PG A 1
H1QE H -0.7035 0.5714 -1.1786 0.277 Uiso 0.35 1 calc PR A 1
C8QA C -0.8221(6) 0.6884(5) -1.1801(5) 0.047(2) Uani 0.65 1 d PD A 2
H8QC H -0.7685 0.6899 -1.1931 0.057 Uiso 0.65 1 calc PR A 2
H8QD H -0.8187 0.7273 -1.1479 0.057 Uiso 0.65 1 calc PR A 2
C9QA C -0.8317(19) 0.6201(11) -1.1556(11) 0.078(11) Uiso 0.65 1 d PD A 2
H9QC H -0.8797 0.6217 -1.1363 0.094 Uiso 0.65 1 calc PR A 2
H9QD H -0.7799 0.6146 -1.1252 0.094 Uiso 0.65 1 calc PR A 2
C1QA C -0.8469(19) 0.5574(11) -1.2052(9) 0.117(9) Uiso 0.65 1 d PGD A 2
C1QB C -0.9254(16) 0.5211(15) -1.2233(12) 0.24(2) Uiso 0.65 1 d PG A 2
H1QF H -0.9688 0.5331 -1.2036 0.285 Uiso 0.65 1 calc PR A 2
C1QC C -0.9403(13) 0.4672(14) -1.2702(12) 0.25(3) Uiso 0.65 1 d PG A 2
H1QG H -0.9939 0.4424 -1.2825 0.299 Uiso 0.65 1 calc PR A 2
C1QD C -0.8768(17) 0.4497(10) -1.2990(9) 0.107(8) Uiso 0.65 1 d PG A 2
H1QH H -0.8870 0.4129 -1.3310 0.128 Uiso 0.65 1 calc PR A 2
C1QE C -0.7983(15) 0.4859(14) -1.2809(11) 0.25(3) Uiso 0.65 1 d PG A 2
H1QI H -0.7549 0.4739 -1.3006 0.298 Uiso 0.65 1 calc PR A 2
C1QF C -0.7834(14) 0.5398(13) -1.2341(12) 0.175(15) Uiso 0.65 1 d PG A 2
H1QJ H -0.7298 0.5646 -1.2217 0.210 Uiso 0.65 1 calc PR A 2
C2Q1 C -1.1651(4) 0.5758(3) -1.3919(3) 0.045(2) Uani 1 1 d G . .
C2Q2 C -1.2455(4) 0.5646(3) -1.4291(3) 0.051(2) Uani 1 1 d G A .
H2QA H -1.2727 0.6019 -1.4462 0.062 Uiso 1 1 calc R . .
C2Q3 C -1.2862(4) 0.4989(4) -1.4412(3) 0.068(3) Uani 1 1 d G A .
H2QB H -1.3411 0.4913 -1.4666 0.082 Uiso 1 1 calc R . .
C2Q4 C -1.2464(5) 0.4444(3) -1.4162(4) 0.073(4) Uani 1 1 d G A .
H2QC H -1.2741 0.3995 -1.4244 0.087 Uiso 1 1 calc R . .
C2Q5 C -1.1659(5) 0.4556(3) -1.3789(4) 0.075(4) Uani 1 1 d G A .
H2QD H -1.1387 0.4183 -1.3618 0.089 Uiso 1 1 calc R . .
C2Q6 C -1.1253(4) 0.5213(3) -1.3668(3) 0.059(3) Uani 1 1 d G A .
H2QE H -1.0703 0.5289 -1.3414 0.071 Uiso 1 1 calc R . .
C3Q1 C -1.0384(4) 0.6496(3) -1.4315(3) 0.043(2) Uani 1 1 d G . .
C3Q2 C -1.0467(5) 0.5946(3) -1.4769(3) 0.069(3) Uani 1 1 d G A .
H3QB H -1.0899 0.5589 -1.4823 0.083 Uiso 1 1 calc R . .
C3Q3 C -0.9919(6) 0.5919(4) -1.5146(3) 0.086(4) Uani 1 1 d G A .
H3QC H -0.9976 0.5544 -1.5457 0.103 Uiso 1 1 calc R . .
C3Q4 C -0.9288(5) 0.6442(5) -1.5068(3) 0.079(4) Uani 1 1 d G A .
H3QD H -0.8913 0.6423 -1.5325 0.095 Uiso 1 1 calc R . .
C3Q5 C -0.9205(4) 0.6991(4) -1.4613(4) 0.072(4) Uani 1 1 d G A .
H3QE H -0.8773 0.7348 -1.4560 0.087 Uiso 1 1 calc R . .
C3Q6 C -0.9753(4) 0.7018(3) -1.4237(3) 0.055(3) Uani 1 1 d G A .
H3QF H -0.9696 0.7394 -1.3926 0.066 Uiso 1 1 calc R . .
C4Q1 C -1.3399(5) 0.6016(3) -1.2605(3) 0.050(2) Uani 1 1 d G . .
C4Q2 C -1.3247(7) 0.5460(4) -1.2290(3) 0.121(7) Uani 1 1 d G A .
H4QA H -1.2953 0.5535 -1.1884 0.145 Uiso 1 1 calc R . .
C4Q3 C -1.3524(9) 0.4793(3) -1.2568(4) 0.145(9) Uani 1 1 d G A .
H4QB H -1.3420 0.4412 -1.2353 0.174 Uiso 1 1 calc R . .
C4Q4 C -1.3953(7) 0.4683(3) -1.3162(4) 0.096(5) Uani 1 1 d G A .
H4QC H -1.4143 0.4228 -1.3352 0.115 Uiso 1 1 calc R . .
C4Q5 C -1.4106(5) 0.5240(4) -1.3477(3) 0.066(3) Uani 1 1 d G A .
H4QD H -1.4399 0.5165 -1.3883 0.079 Uiso 1 1 calc R . .
C4Q6 C -1.3829(5) 0.5907(3) -1.3199(3) 0.054(3) Uani 1 1 d G A .
H4QE H -1.3933 0.6287 -1.3414 0.065 Uiso 1 1 calc R . .
C5Q1 C -1.3740(3) 0.7027(4) -1.1718(2) 0.042(2) Uani 1 1 d G . .
C5Q2 C -1.4582(4) 0.7148(4) -1.1934(2) 0.056(3) Uani 1 1 d G A .
H5QA H -1.4794 0.7164 -1.2345 0.067 Uiso 1 1 calc R . .
C5Q3 C -1.5115(3) 0.7245(4) -1.1549(3) 0.064(3) Uani 1 1 d G A .
H5QB H -1.5691 0.7327 -1.1696 0.076 Uiso 1 1 calc R . .
C5Q4 C -1.4805(4) 0.7221(5) -1.0947(3) 0.069(3) Uani 1 1 d G A .
H5QC H -1.5169 0.7287 -1.0683 0.083 Uiso 1 1 calc R . .
C5Q5 C -1.3962(4) 0.7100(5) -1.0731(2) 0.070(3) Uani 1 1 d G A .
H5QD H -1.3750 0.7084 -1.0319 0.084 Uiso 1 1 calc R . .
C5Q6 C -1.3429(3) 0.7003(4) -1.1116(3) 0.057(3) Uani 1 1 d G A .
H5QE H -1.2853 0.6921 -1.0968 0.068 Uiso 1 1 calc R . .
C1R C -0.8357(5) 0.8779(5) -1.3079(4) 0.0333(19) Uani 1 1 d . A .
C2R C -0.8869(5) 0.8856(4) -1.2675(4) 0.0323(18) Uani 1 1 d . . .
C3R C -0.9046(5) 0.8270(4) -1.2442(4) 0.0340(19) Uani 1 1 d . A .
H3RA H -0.9389 0.8308 -1.2163 0.041 Uiso 1 1 calc R . .
C4R C -0.8753(5) 0.7625(5) -1.2591(4) 0.0355(19) Uani 1 1 d . . .
C5R C -0.8258(5) 0.7596(5) -1.3003(4) 0.039(2) Uani 1 1 d . A .
C6R C -0.8044(5) 0.8154(5) -1.3236(4) 0.041(2) Uani 1 1 d . . .
H6RA H -0.7685 0.8116 -1.3504 0.049 Uiso 1 1 calc R A .
C7R C -0.9206(5) 0.9548(4) -1.2500(4) 0.0319(18) Uani 1 1 d . A .
H7RA H -0.9250 0.9817 -1.2840 0.038 Uiso 1 1 calc R . .
C8R C -0.8595(5) 0.9974(5) -1.1952(4) 0.037(2) Uani 1 1 d . . .
H8RA H -0.8881 1.0383 -1.1818 0.045 Uiso 1 1 calc R . .
H8RB H -0.8481 0.9688 -1.1627 0.045 Uiso 1 1 calc R . .
C9R C -0.7764(6) 1.0218(6) -1.2060(4) 0.053(3) Uani 1 1 d . . .
H9RA H -0.7875 1.0480 -1.2402 0.064 Uiso 1 1 calc R . .
H9RB H -0.7455 0.9811 -1.2164 0.064 Uiso 1 1 calc R . .
C1R1 C -0.7212(4) 1.0675(4) -1.1523(3) 0.055(3) Uani 1 1 d G . .
C1R2 C -0.7217(5) 1.1392(4) -1.1471(3) 0.076(4) Uani 1 1 d G . .
H1RA H -0.7583 1.1602 -1.1766 0.092 Uiso 1 1 calc R . .
C1R3 C -0.6687(5) 1.1799(3) -1.0988(4) 0.086(4) Uani 1 1 d G . .
H1RB H -0.6691 1.2289 -1.0953 0.103 Uiso 1 1 calc R . .
C1R4 C -0.6152(5) 1.1491(4) -1.0556(3) 0.094(5) Uani 1 1 d G . .
H1RC H -0.5790 1.1770 -1.0226 0.113 Uiso 1 1 calc R . .
C1R5 C -0.6147(4) 1.0775(5) -1.0608(3) 0.073(4) Uani 1 1 d G . .
H1RD H -0.5781 1.0564 -1.0313 0.088 Uiso 1 1 calc R . .
C1R6 C -0.6677(5) 1.0367(3) -1.1091(3) 0.061(3) Uani 1 1 d G . .
H1RE H -0.6673 0.9877 -1.1126 0.074 Uiso 1 1 calc R . .
C10R C -0.7210(6) 0.6781(6) -1.3053(5) 0.050(2) Uani 1 1 d . . .
C11R C -0.7059(8) 0.6150(6) -1.3400(5) 0.067(3) Uani 1 1 d . . .
C12R C -0.7670(9) 0.5717(6) -1.3862(5) 0.065(3) Uani 1 1 d . . .
H12A H -0.8250 0.5793 -1.3997 0.077 Uiso 1 1 calc R . .
C13R C -0.7236(11) 0.5152(8) -1.4077(7) 0.095(5) Uani 1 1 d . . .
H13A H -0.7504 0.4804 -1.4394 0.114 Uiso 1 1 calc R . .
C14R C -0.6399(11) 0.5150(8) -1.3788(9) 0.114(6) Uani 1 1 d . . .
H14A H -0.6044 0.4792 -1.3868 0.136 Uiso 1 1 calc R . .
S1R S -0.6073(3) 0.5856(3) -1.3275(3) 0.1189(18) Uani 1 1 d . . .
C15R C -0.7373(6) 0.9582(5) -1.3302(4) 0.044(2) Uani 1 1 d . . .
C16R C -0.7311(6) 1.0252(6) -1.3491(4) 0.051(3) Uani 1 1 d . . .
C17R C -0.6553(8) 1.0616(7) -1.3455(6) 0.071(3) Uani 1 1 d . . .
H17A H -0.6008 1.0453 -1.3328 0.086 Uiso 1 1 calc R . .
C18R C -0.6725(10) 1.1282(8) -1.3641(7) 0.090(5) Uani 1 1 d . . .
H18A H -0.6287 1.1610 -1.3651 0.108 Uiso 1 1 calc R . .
C19R C -0.7549(10) 1.1409(7) -1.3800(6) 0.082(4) Uani 1 1 d . . .
H19A H -0.7754 1.1828 -1.3926 0.098 Uiso 1 1 calc R . .
S2R S -0.8175(2) 1.07082(16) -1.37428(15) 0.0672(8) Uani 1 1 d . . .
C1S C -1.1735(5) 0.9411(4) -1.2244(4) 0.0311(18) Uani 1 1 d . A .
C2S C -1.1078(5) 0.9570(4) -1.1744(3) 0.0286(17) Uani 1 1 d . . .
C3S C -1.0261(5) 0.9583(4) -1.1832(4) 0.0292(17) Uani 1 1 d . A .
H3SA H -0.9798 0.9683 -1.1496 0.035 Uiso 1 1 calc R . .
C4S C -1.0093(5) 0.9457(4) -1.2394(3) 0.0277(17) Uani 1 1 d . . .
C5S C -1.0793(5) 0.9288(4) -1.2874(3) 0.0286(17) Uani 1 1 d . A .
C6S C -1.1606(5) 0.9262(4) -1.2806(4) 0.0342(19) Uani 1 1 d . . .
H6SA H -1.2070 0.9143 -1.3139 0.041 Uiso 1 1 calc R A .
C7S C -1.1253(5) 0.9754(5) -1.1137(4) 0.0341(19) Uani 1 1 d . A .
H7SA H -1.1794 0.9992 -1.1197 0.041 Uiso 1 1 calc R . .
C8S C -1.0569(6) 1.0271(5) -1.0708(4) 0.040(2) Uiso 1 1 d . . .
H8SA H -1.0739 1.0378 -1.0328 0.048 Uiso 1 1 calc R A 1
H8SB H -1.0031 1.0040 -1.0624 0.048 Uiso 1 1 calc R A 1
C9S1 C -1.0411(7) 1.0948(6) -1.0933(5) 0.052(2) Uiso 0.50 1 d P A 1
H9SA H -0.9941 1.1231 -1.0648 0.063 Uiso 0.50 1 calc PR A 1
H9SB H -1.0256 1.0854 -1.1319 0.063 Uiso 0.50 1 calc PR A 1
C1S1 C -1.1206(10) 1.1329(9) -1.1002(8) 0.058(6) Uiso 0.50 1 d PG A 1
C1S2 C -1.1407(12) 1.1683(10) -1.0503(7) 0.071(7) Uiso 0.50 1 d PG A 1
H1SA H -1.1064 1.1657 -1.0120 0.085 Uiso 0.50 1 calc PR A 1
C1S3 C -1.2109(14) 1.2077(11) -1.0565(9) 0.112(11) Uiso 0.50 1 d PG A 1
H1SB H -1.2246 1.2319 -1.0224 0.134 Uiso 0.50 1 calc PR A 1
C1S4 C -1.2610(13) 1.2115(13) -1.1126(11) 0.138(16) Uiso 0.50 1 d PG A 1
H1SC H -1.3089 1.2384 -1.1168 0.166 Uiso 0.50 1 calc PR A 1
C1S5 C -1.2409(13) 1.1761(13) -1.1625(8) 0.131(15) Uiso 0.50 1 d PG A 1
H1SD H -1.2751 1.1787 -1.2008 0.158 Uiso 0.50 1 calc PR A 1
C1S6 C -1.1707(13) 1.1367(10) -1.1562(7) 0.076(7) Uiso 0.50 1 d PG A 1
H1SE H -1.1570 1.1125 -1.1903 0.091 Uiso 0.50 1 calc PR A 1
C9SA C -1.0411(7) 1.0948(6) -1.0933(5) 0.052(2) Uiso 0.50 1 d P A 2
H9SC H -1.0068 1.1267 -1.0593 0.063 Uiso 0.50 1 calc PR A 2
H9SD H -1.0058 1.0853 -1.1223 0.063 Uiso 0.50 1 calc PR A 2
C1SA C -1.1139(8) 1.1325(7) -1.1217(7) 0.050(5) Uiso 0.50 1 d PG A 2
C1SB C -1.1645(10) 1.1646(8) -1.0873(6) 0.080(8) Uiso 0.50 1 d PG A 2
H1SF H -1.1474 1.1693 -1.0453 0.096 Uiso 0.50 1 calc PR A 2
C1SC C -1.2402(9) 1.1900(9) -1.1144(8) 0.111(12) Uiso 0.50 1 d PG A 2
H1SG H -1.2748 1.2119 -1.0909 0.133 Uiso 0.50 1 calc PR A 2
C1SD C -1.2653(9) 1.1832(9) -1.1759(8) 0.16(2) Uiso 0.50 1 d PG A 2
H1SH H -1.3170 1.2005 -1.1944 0.192 Uiso 0.50 1 calc PR A 2
C1SE C -1.2147(10) 1.1511(9) -1.2103(6) 0.112(11) Uiso 0.50 1 d PG A 2
H1SI H -1.2318 1.1465 -1.2523 0.135 Uiso 0.50 1 calc PR A 2
C1SF C -1.1389(9) 1.1258(8) -1.1832(6) 0.065(6) Uiso 0.50 1 d PG A 2
H1SJ H -1.1043 1.1038 -1.2067 0.078 Uiso 0.50 1 calc PR A 2
C2S1 C -1.4062(3) 0.9071(4) -1.2062(2) 0.036(2) Uani 1 1 d G . .
C2S2 C -1.3724(3) 0.8989(4) -1.1475(2) 0.053(3) Uani 1 1 d G A .
H2SA H -1.3138 0.8929 -1.1344 0.063 Uiso 1 1 calc R . .
C2S3 C -1.4243(4) 0.8994(4) -1.1080(2) 0.057(3) Uani 1 1 d G A .
H2SB H -1.4012 0.8938 -1.0679 0.069 Uiso 1 1 calc R . .
C2S4 C -1.5100(4) 0.9082(5) -1.1272(3) 0.071(3) Uani 1 1 d G A .
H2SC H -1.5455 0.9086 -1.1002 0.085 Uiso 1 1 calc R . .
C2S5 C -1.5438(3) 0.9165(5) -1.1859(3) 0.077(4) Uani 1 1 d G A .
H2SD H -1.6024 0.9225 -1.1990 0.092 Uiso 1 1 calc R . .
C2S6 C -1.4919(3) 0.9159(5) -1.2254(2) 0.062(3) Uani 1 1 d G A .
H2SE H -1.5150 0.9216 -1.2655 0.075 Uiso 1 1 calc R . .
C3S1 C -1.3813(4) 0.9558(3) -1.3109(2) 0.039(2) Uani 1 1 d G . .
C3S2 C -1.4243(5) 0.9247(3) -1.3672(3) 0.056(3) Uani 1 1 d G A .
H3SB H -1.4284 0.8758 -1.3767 0.068 Uiso 1 1 calc R . .
C3S3 C -1.4612(5) 0.9653(4) -1.4095(2) 0.077(4) Uani 1 1 d G A .
H3SC H -1.4906 0.9441 -1.4479 0.092 Uiso 1 1 calc R . .
C3S4 C -1.4551(5) 1.0369(4) -1.3956(3) 0.069(3) Uani 1 1 d G A .
H3SD H -1.4804 1.0646 -1.4245 0.082 Uiso 1 1 calc R . .
C3S5 C -1.4122(5) 1.0679(3) -1.3394(3) 0.070(3) Uani 1 1 d G A .
H3SE H -1.4081 1.1169 -1.3299 0.084 Uiso 1 1 calc R . .
C3S6 C -1.3753(4) 1.0274(3) -1.2970(3) 0.059(3) Uani 1 1 d G A .
H3SF H -1.3459 1.0486 -1.2586 0.071 Uiso 1 1 calc R . .
C4S1 C -1.1962(4) 0.9436(3) -1.4277(3) 0.038(2) Uani 1 1 d G . .
C4S2 C -1.1792(4) 1.0132(3) -1.4049(3) 0.060(3) Uani 1 1 d G A .
H4SA H -1.1313 1.0275 -1.3733 0.071 Uiso 1 1 calc R . .
C4S3 C -1.2324(5) 1.0620(3) -1.4284(4) 0.080(4) Uani 1 1 d G A .
H4SB H -1.2208 1.1096 -1.4129 0.096 Uiso 1 1 calc R . .
C4S4 C -1.3026(5) 1.0411(4) -1.4747(4) 0.084(4) Uani 1 1 d G A .
H4SC H -1.3389 1.0744 -1.4908 0.101 Uiso 1 1 calc R . .
C4S5 C -1.3196(4) 0.9714(5) -1.4974(3) 0.091(5) Uani 1 1 d G A .
H4SD H -1.3675 0.9572 -1.5290 0.109 Uiso 1 1 calc R . .
C4S6 C -1.2664(4) 0.9227(3) -1.4739(3) 0.063(3) Uani 1 1 d G A .
H4SE H -1.2780 0.8751 -1.4895 0.075 Uiso 1 1 calc R . .
C5S1 C -1.0543(4) 0.8765(3) -1.4526(2) 0.0353(19) Uani 1 1 d G . .
C5S2 C -0.9882(4) 0.9259(3) -1.4455(3) 0.059(3) Uani 1 1 d G A .
H5SA H -0.9766 0.9613 -1.4124 0.071 Uiso 1 1 calc R . .
C5S3 C -0.9390(4) 0.9233(4) -1.4869(3) 0.076(4) Uani 1 1 d G A .
H5SB H -0.8938 0.9571 -1.4821 0.092 Uiso 1 1 calc R . .
C5S4 C -0.9560(5) 0.8714(4) -1.5354(3) 0.067(3) Uani 1 1 d G A .
H5SC H -0.9223 0.8697 -1.5636 0.081 Uiso 1 1 calc R . .
C5S5 C -1.0221(5) 0.8220(4) -1.5424(3) 0.074(4) Uani 1 1 d G A .
H5SD H -1.0337 0.7865 -1.5756 0.089 Uiso 1 1 calc R . .
C5S6 C -1.0713(4) 0.8245(3) -1.5011(3) 0.059(3) Uani 1 1 d G A .
H5SE H -1.1165 0.7908 -1.5059 0.071 Uiso 1 1 calc R . .
C1T C -1.1619(6) 0.8013(5) -1.0248(4) 0.041(2) Uani 1 1 d . A .
C2T C -1.1171(5) 0.7923(5) -1.0683(4) 0.0350(19) Uani 1 1 d . . .
C3T C -1.1050(5) 0.8487(4) -1.0971(4) 0.0347(19) Uani 1 1 d . A .
H3TA H -1.0736 0.8438 -1.1268 0.042 Uiso 1 1 calc R . .
C4T C -1.1385(5) 0.9134(5) -1.0831(4) 0.0336(19) Uani 1 1 d . . .
C5T C -1.1841(5) 0.9176(4) -1.0405(4) 0.0328(19) Uani 1 1 d . A .
C6T C -1.1966(5) 0.8629(5) -1.0102(4) 0.036(2) Uani 1 1 d . . .
H6TA H -1.2278 0.8677 -0.9804 0.044 Uiso 1 1 calc R A .
C7T C -1.0850(6) 0.7224(5) -1.0837(4) 0.044(2) Uani 1 1 d . A .
H7TA H -1.1301 0.6873 -1.0822 0.053 Uiso 1 1 calc R C 1
C8T1 C -1.0048(7) 0.7099(5) -1.0351(5) 0.055(3) Uiso 0.65 1 d PD A 1
H8TA H -1.0082 0.7336 -0.9958 0.066 Uiso 0.65 1 calc PR A 1
H8TB H -0.9530 0.7282 -1.0447 0.066 Uiso 0.65 1 calc PR A 1
C9T1 C -1.0027(14) 0.6278(10) -1.0346(9) 0.070(5) Uiso 0.65 1 d PD A 1
H9TA H -1.0590 0.6087 -1.0329 0.084 Uiso 0.65 1 calc PR A 1
H9TB H -0.9896 0.6056 -1.0717 0.084 Uiso 0.65 1 calc PR A 1
C1T1 C -0.9360(13) 0.6110(13) -0.9810(10) 0.113(9) Uiso 0.65 1 d PGD A 1
C1T2 C -0.8907(17) 0.5528(12) -0.9880(10) 0.139(11) Uiso 0.65 1 d PG A 1
H1TA H -0.9031 0.5230 -1.0247 0.167 Uiso 0.65 1 calc PR A 1
C1T3 C -0.8271(16) 0.5382(14) -0.9412(15) 0.191(18) Uiso 0.65 1 d PG A 1
H1TB H -0.7961 0.4984 -0.9460 0.229 Uiso 0.65 1 calc PR A 1
C1T4 C -0.8088(16) 0.5819(19) -0.8875(12) 0.196(19) Uiso 0.65 1 d PG A 1
H1TC H -0.7654 0.5719 -0.8555 0.235 Uiso 0.65 1 calc PR A 1
C1T5 C -0.854(2) 0.6401(17) -0.8805(10) 0.27(3) Uiso 0.65 1 d PG A 1
H1TD H -0.8418 0.6699 -0.8437 0.328 Uiso 0.65 1 calc PR A 1
C1T6 C -0.9178(18) 0.6547(12) -0.9273(13) 0.174(15) Uiso 0.65 1 d PG A 1
H1TE H -0.9488 0.6945 -0.9225 0.209 Uiso 0.65 1 calc PR A 1
C8TA C -1.0048(7) 0.7099(5) -1.0351(5) 0.055(3) Uiso 0.35 1 d PD A 2
H8TC H -0.9597 0.7449 -1.0356 0.066 Uiso 0.35 1 calc PR A 2
H8TD H -1.0190 0.7196 -0.9961 0.066 Uiso 0.35 1 calc PR A 2
C9TA C -0.9672(17) 0.6394(12) -1.0383(12) 0.037(6) Uiso 0.35 1 d PD A 2
H9TC H -0.9729 0.6225 -1.0808 0.045 Uiso 0.35 1 calc PR A 2
H9TD H -1.0045 0.6079 -1.0240 0.045 Uiso 0.35 1 calc PR A 2
C1TA C -0.871(3) 0.627(3) -1.004(2) 0.15(2) Uiso 0.35 1 d PGD A 2
C1TB C -0.802(4) 0.654(3) -1.022(2) 0.21(4) Uiso 0.35 1 d PG A 2
H1TF H -0.8109 0.6786 -1.0554 0.253 Uiso 0.35 1 calc PR A 2
C1TC C -0.720(3) 0.645(3) -0.992(3) 0.18(3) Uiso 0.35 1 d PG A 2
H1TG H -0.6733 0.6630 -1.0038 0.215 Uiso 0.35 1 calc PR A 2
C1TD C -0.707(2) 0.609(3) -0.943(3) 0.45(12) Uiso 0.35 1 d PG A 2
H1TH H -0.6514 0.6026 -0.9221 0.540 Uiso 0.35 1 calc PR A 2
C1TE C -0.776(4) 0.582(3) -0.925(2) 0.14(2) Uiso 0.35 1 d PG A 2
H1TI H -0.7669 0.5579 -0.8920 0.166 Uiso 0.35 1 calc PR A 2
C1TF C -0.858(3) 0.592(3) -0.956(3) 0.22(4) Uiso 0.35 1 d PG A 2
H1TJ H -0.9045 0.5734 -0.9437 0.263 Uiso 0.35 1 calc PR A 2
C10T C -1.1543(7) 0.7418(6) -0.9404(4) 0.050(3) Uani 1 1 d . . .
C11T C -1.1833(8) 0.6751(5) -0.9249(4) 0.075(4) Uani 0.50 1 d PD D 1
C12T C -1.2092(11) 0.6083(8) -0.9697(7) 0.042(4) Uiso 0.50 1 d PD D 1
H12C H -1.2130 0.6000 -1.0112 0.051 Uiso 0.50 1 calc PR D 1
C13T C -1.2265(18) 0.5607(10) -0.9281(11) 0.114(11) Uiso 0.50 1 d PD D 1
H13B H -1.2458 0.5138 -0.9416 0.137 Uiso 0.50 1 calc PR D 1
C14T C -1.213(3) 0.5878(11) -0.8705(10) 0.18(4) Uiso 0.50 1 d PD D 1
H14C H -1.2217 0.5602 -0.8415 0.212 Uiso 0.50 1 calc PR D 1
S1T S -1.1798(6) 0.6757(5) -0.8511(4) 0.103(3) Uiso 0.50 1 d PD D 1
C11U C -1.1833(8) 0.6751(5) -0.9249(4) 0.075(4) Uani 0.50 1 d PD D 2
C12U C -1.1617(13) 0.6555(11) -0.8669(8) 0.062(7) Uiso 0.50 1 d PD D 2
H12E H -1.1175 0.6765 -0.8348 0.074 Uiso 0.50 1 calc PR D 2
C13U C -1.2189(17) 0.5982(13) -0.8653(10) 0.093(15) Uiso 0.50 1 d PD D 2
H13C H -1.2155 0.5756 -0.8314 0.112 Uiso 0.50 1 calc PR D 2
C14U C -1.2776(16) 0.5796(13) -0.9166(10) 0.103(10) Uiso 0.50 1 d PD D 2
H14E H -1.3250 0.5478 -0.9218 0.123 Uiso 0.50 1 calc PR D 2
S1U S -1.2538(7) 0.6218(5) -0.9702(4) 0.115(3) Uiso 0.50 1 d PD D 2
C15T C -1.2054(5) 1.0211(5) -0.9807(4) 0.038(2) Uani 1 1 d . . .
C16T C -1.2632(6) 1.0758(5) -0.9790(4) 0.045(2) Uani 1 1 d . . .
C17T C -1.3425(6) 1.0822(5) -1.0245(5) 0.050(3) Uani 1 1 d . . .
H17C H -1.3669 1.0525 -1.0602 0.059 Uiso 1 1 calc R . .
C18T C -1.3731(8) 1.1473(7) -0.9989(7) 0.082(4) Uani 1 1 d . . .
H18B H -1.4239 1.1652 -1.0183 0.098 Uiso 1 1 calc R . .
C19T C -1.3265(9) 1.1791(7) -0.9482(7) 0.085(4) Uani 1 1 d . . .
H19C H -1.3410 1.2214 -0.9291 0.102 Uiso 1 1 calc R . .
S2T S -1.2391(2) 1.13938(19) -0.91932(17) 0.0805(10) Uani 1 1 d . . .
C100 C -0.4141(11) 1.2609(11) 0.4327(7) 0.131(7) Uiso 1 1 d D . .
H10A H -0.4308 1.3092 0.4352 0.157 Uiso 1 1 calc R . .
H10B H -0.4514 1.2345 0.4512 0.157 Uiso 1 1 calc R . .
Cl10 Cl -0.4321(4) 1.2260(3) 0.3571(3) 0.151(2) Uiso 1 1 d D . .
Cl11 Cl -0.3112(6) 1.2603(5) 0.4735(4) 0.211(3) Uiso 1 1 d D . .
C200 C 0.2878(17) 0.744(3) 0.3636(15) 0.17(2) Uiso 0.50 1 d PD . .
H20A H 0.3216 0.7201 0.3948 0.206 Uiso 0.50 1 calc PR . .
H20B H 0.3065 0.7938 0.3747 0.206 Uiso 0.50 1 calc PR . .
Cl20 Cl 0.3217(12) 0.7176(10) 0.3006(8) 0.202(6) Uiso 0.50 1 d PD . .
Cl21 Cl 0.1874(8) 0.7379(7) 0.3719(6) 0.142(4) Uiso 0.50 1 d PD . .
C400 C 0.514(4) -0.1805(16) -0.7831(17) 0.085(16) Uiso 0.25 1 d PD E 1
H40A H 0.5748 -0.1796 -0.7638 0.102 Uiso 0.25 1 calc PR E 1
H40B H 0.4798 -0.1862 -0.7539 0.102 Uiso 0.25 1 calc PR E 1
Cl40 Cl 0.4881(14) -0.1073(11) -0.8195(10) 0.124(6) Uiso 0.25 1 d PD E 1
Cl41 Cl 0.485(3) -0.243(2) -0.8457(17) 0.226(16) Uiso 0.25 1 d PD E 1
C300 C -0.006(2) 0.7973(11) -0.7537(13) 0.106(10) Uiso 0.50 1 d PD . .
H30A H 0.0503 0.7808 -0.7550 0.128 Uiso 0.50 1 calc PR . .
H30B H -0.0398 0.7979 -0.7946 0.128 Uiso 0.50 1 calc PR . .
Cl30 Cl 0.0015(8) 0.8768(7) -0.7116(6) 0.150(4) Uiso 0.50 1 d PD . .
Cl31 Cl -0.0570(14) 0.7480(11) -0.7152(10) 0.237(8) Uiso 0.50 1 d PD . .
C500 C 0.127(2) 0.5490(16) -0.781(3) 0.17(3) Uiso 0.35 1 d PD F 1
H50A H 0.1641 0.5434 -0.7424 0.209 Uiso 0.35 1 calc PR F 1
H50B H 0.1625 0.5551 -0.8095 0.209 Uiso 0.35 1 calc PR F 1
Cl50 Cl 0.065(2) 0.6186(18) -0.7743(15) 0.251(13) Uiso 0.35 1 d PD F 1
Cl51 Cl 0.0542(12) 0.4770(10) -0.8080(9) 0.151(6) Uiso 0.35 1 d PD F 1

loop_
_atom_site_aniso_label
_atom_site_aniso_U_11
_atom_site_aniso_U_22
_atom_site_aniso_U_33
_atom_site_aniso_U_23
_atom_site_aniso_U_13
_atom_site_aniso_U_12
Hg1 0.0504(3) 0.0561(3) 0.0529(3) 0.00993(19) 0.00656(18) -0.00149(19)
Ag1 0.0415(4) 0.0385(4) 0.0531(4) 0.0103(3) 0.0156(3) 0.0033(3)
Ag2 0.0466(4) 0.0394(4) 0.0399(4) 0.0025(3) 0.0132(3) 0.0038(3)
Br1 0.0429(5) 0.0695(7) 0.0419(5) -0.0073(5) 0.0111(4) -0.0023(5)
Br2 0.082(3) 0.0737(19) 0.107(3) 0.055(2) 0.023(2) 0.0250(16)
Br5 0.087(6) 0.176(12) 0.188(14) 0.130(10) 0.043(9) 0.047(8)
Br3 0.0686(7) 0.0510(7) 0.0857(9) -0.0139(6) 0.0225(6) -0.0215(6)
Br4 0.0519(6) 0.0686(7) 0.0656(7) 0.0125(6) 0.0190(5) -0.0048(5)
P1 0.0357(12) 0.0369(13) 0.0334(11) 0.0019(10) 0.0107(9) 0.0048(10)
P2 0.0397(12) 0.0388(13) 0.0363(12) 0.0020(10) 0.0107(10) 0.0010(10)
P3 0.0267(10) 0.0379(12) 0.0321(11) 0.0021(9) 0.0053(9) 0.0032(9)
P4 0.0308(11) 0.0385(13) 0.0290(11) 0.0043(9) 0.0071(9) -0.0008(9)
O1Q 0.041(3) 0.051(4) 0.029(3) 0.000(3) 0.010(3) 0.013(3)
O2Q 0.040(3) 0.053(4) 0.034(3) 0.005(3) 0.012(3) 0.000(3)
O1R 0.035(3) 0.041(4) 0.055(4) -0.002(3) 0.018(3) 0.008(3)
O2R 0.044(4) 0.079(6) 0.089(6) -0.016(5) -0.005(4) 0.021(4)
O3R 0.029(3) 0.051(4) 0.036(3) 0.009(3) 0.012(2) 0.001(3)
O4R 0.033(4) 0.073(5) 0.093(6) 0.015(5) 0.014(4) 0.006(4)
O1S 0.024(3) 0.051(4) 0.035(3) -0.005(3) 0.011(2) 0.004(3)
O2S 0.028(3) 0.053(4) 0.027(3) 0.003(3) 0.007(2) -0.001(3)
O1T 0.061(4) 0.048(4) 0.031(3) 0.007(3) 0.013(3) -0.004(3)
O2T 0.098(6) 0.078(6) 0.043(4) 0.014(4) -0.005(4) -0.032(5)
O3T 0.032(3) 0.047(4) 0.033(3) 0.000(3) 0.008(2) 0.007(3)
O4T 0.044(4) 0.073(5) 0.034(3) -0.007(3) 0.006(3) 0.016(3)
C1Q 0.041(5) 0.027(4) 0.033(4) 0.009(4) 0.011(4) 0.009(4)
C2Q 0.037(5) 0.027(4) 0.038(5) 0.006(4) 0.012(4) 0.003(4)
C3Q 0.043(5) 0.029(5) 0.037(5) 0.005(4) 0.002(4) 0.004(4)
C4Q 0.043(5) 0.024(4) 0.034(4) 0.002(3) 0.012(4) 0.001(4)
C5Q 0.036(5) 0.039(5) 0.035(5) 0.009(4) 0.007(4) 0.004(4)
C6Q 0.038(5) 0.035(5) 0.035(5) 0.004(4) 0.008(4) 0.001(4)
C7Q 0.034(5) 0.042(5) 0.045(5) 0.003(4) 0.005(4) 0.006(4)
C8Q1 0.035(5) 0.050(6) 0.061(6) 0.019(5) 0.012(4) 0.016(4)
C8QA 0.035(5) 0.050(6) 0.061(6) 0.019(5) 0.012(4) 0.016(4)
C2Q1 0.054(6) 0.039(5) 0.044(5) 0.000(4) 0.021(5) 0.001(4)
C2Q2 0.042(5) 0.050(6) 0.060(6) 0.003(5) 0.009(5) 0.001(5)
C2Q3 0.060(7) 0.058(7) 0.081(8) -0.007(6) 0.017(6) -0.012(6)
C2Q4 0.094(10) 0.043(7) 0.090(9) 0.001(6) 0.048(8) -0.011(7)
C2Q5 0.103(10) 0.038(6) 0.091(9) 0.023(6) 0.031(8) 0.014(6)
C2Q6 0.070(7) 0.046(6) 0.059(7) 0.013(5) 0.007(6) 0.010(5)
C3Q1 0.045(5) 0.048(6) 0.037(5) 0.010(4) 0.012(4) 0.015(4)
C3Q2 0.087(9) 0.065(8) 0.065(7) -0.006(6) 0.044(7) 0.005(7)
C3Q3 0.123(12) 0.078(9) 0.077(9) 0.004(7) 0.069(9) 0.018(9)
C3Q4 0.080(9) 0.099(11) 0.071(8) 0.015(8) 0.040(7) 0.031(8)
C3Q5 0.053(7) 0.104(10) 0.069(8) 0.027(8) 0.025(6) 0.013(7)
C3Q6 0.053(6) 0.069(7) 0.045(6) 0.004(5) 0.016(5) 0.007(5)
C4Q1 0.057(6) 0.043(6) 0.053(6) 0.003(5) 0.022(5) 0.001(5)
C4Q2 0.21(2) 0.044(8) 0.083(10) 0.010(7) -0.027(11) 0.004(10)
C4Q3 0.26(3) 0.038(8) 0.102(13) -0.003(8) -0.025(15) -0.015(11)
C4Q4 0.122(13) 0.057(9) 0.095(11) -0.025(8) 0.023(9) -0.021(8)
C4Q5 0.066(7) 0.061(8) 0.063(7) -0.012(6) 0.014(6) -0.007(6)
C4Q6 0.057(6) 0.059(7) 0.044(6) -0.003(5) 0.013(5) -0.007(5)
C5Q1 0.042(5) 0.042(5) 0.039(5) 0.000(4) 0.008(4) -0.005(4)
C5Q2 0.046(6) 0.070(7) 0.049(6) 0.000(5) 0.012(5) -0.003(5)
C5Q3 0.038(6) 0.080(8) 0.068(7) -0.013(6) 0.017(5) 0.003(5)
C5Q4 0.052(7) 0.094(10) 0.065(8) 0.000(7) 0.027(6) -0.006(6)
C5Q5 0.063(7) 0.109(10) 0.038(6) -0.002(6) 0.019(5) -0.003(7)
C5Q6 0.044(6) 0.074(8) 0.050(6) -0.003(5) 0.016(5) -0.006(5)
C1R 0.024(4) 0.044(5) 0.032(4) 0.006(4) 0.007(3) 0.001(4)
C2R 0.024(4) 0.037(5) 0.033(4) 0.001(4) 0.002(3) 0.000(3)
C3R 0.030(4) 0.041(5) 0.034(4) 0.009(4) 0.010(3) 0.008(4)
C4R 0.029(4) 0.042(5) 0.034(4) 0.002(4) 0.005(4) 0.006(4)
C5R 0.035(5) 0.036(5) 0.045(5) -0.001(4) 0.012(4) 0.006(4)
C6R 0.034(5) 0.051(6) 0.039(5) -0.001(4) 0.014(4) 0.004(4)
C7R 0.026(4) 0.035(5) 0.038(5) 0.012(4) 0.010(3) 0.009(3)
C8R 0.030(4) 0.038(5) 0.042(5) 0.005(4) 0.005(4) 0.000(4)
C9R 0.050(6) 0.063(7) 0.045(6) -0.008(5) 0.020(5) -0.008(5)
C1R1 0.041(5) 0.065(7) 0.056(6) -0.009(5) 0.021(5) -0.011(5)
C1R2 0.066(8) 0.078(9) 0.077(9) -0.005(7) 0.012(6) -0.017(7)
C1R3 0.067(8) 0.083(10) 0.097(10) -0.037(8) 0.030(8) -0.025(7)
C1R4 0.047(7) 0.121(13) 0.095(11) -0.055(10) 0.021(7) -0.012(8)
C1R5 0.052(7) 0.093(10) 0.066(8) -0.023(7) 0.019(6) -0.011(7)
C1R6 0.065(7) 0.074(8) 0.043(6) -0.005(6) 0.020(5) -0.011(6)
C10R 0.043(6) 0.051(6) 0.055(6) 0.004(5) 0.010(5) 0.021(5)
C11R 0.067(7) 0.063(7) 0.069(7) -0.009(6) 0.016(6) 0.037(6)
C12R 0.093(9) 0.048(6) 0.054(7) -0.003(5) 0.023(6) 0.037(6)
C13R 0.116(13) 0.074(10) 0.094(11) -0.012(8) 0.032(10) 0.030(9)
C14R 0.099(12) 0.070(10) 0.162(16) -0.032(10) 0.032(11) 0.054(9)
S1R 0.081(3) 0.102(3) 0.159(4) -0.029(3) 0.018(3) 0.045(2)
C15R 0.034(5) 0.055(6) 0.041(5) 0.003(5) 0.008(4) -0.002(5)
C16R 0.053(6) 0.063(7) 0.039(5) 0.010(5) 0.018(4) -0.011(5)
C17R 0.061(7) 0.073(8) 0.086(9) 0.019(7) 0.028(6) -0.017(6)
C18R 0.094(11) 0.081(10) 0.102(11) 0.021(8) 0.036(9) -0.027(8)
C19R 0.094(11) 0.073(9) 0.082(9) 0.030(7) 0.022(8) -0.012(8)
S2R 0.0692(19) 0.0603(18) 0.073(2) 0.0218(15) 0.0122(15) -0.0016(15)
C1S 0.033(4) 0.027(4) 0.036(4) -0.002(3) 0.015(4) 0.003(3)
C2S 0.029(4) 0.026(4) 0.030(4) 0.001(3) 0.008(3) 0.007(3)
C3S 0.030(4) 0.025(4) 0.034(4) 0.005(3) 0.008(3) 0.004(3)
C4S 0.025(4) 0.029(4) 0.029(4) 0.003(3) 0.007(3) -0.003(3)
C5S 0.027(4) 0.030(4) 0.029(4) 0.003(3) 0.008(3) 0.001(3)
C6S 0.027(4) 0.040(5) 0.033(4) 0.003(4) 0.003(3) 0.001(4)
C7S 0.026(4) 0.042(5) 0.034(4) 0.004(4) 0.007(3) 0.001(4)
C2S1 0.032(4) 0.043(5) 0.034(5) 0.002(4) 0.009(4) 0.005(4)
C2S2 0.037(5) 0.076(8) 0.043(6) 0.004(5) 0.008(4) -0.001(5)
C2S3 0.050(6) 0.080(8) 0.043(6) 0.010(5) 0.014(5) -0.012(5)
C2S4 0.067(8) 0.092(9) 0.070(8) 0.028(7) 0.041(6) 0.006(7)
C2S5 0.045(6) 0.136(13) 0.064(8) 0.033(8) 0.028(6) 0.029(7)
C2S6 0.031(5) 0.108(10) 0.054(6) 0.030(6) 0.013(5) 0.009(5)
C3S1 0.030(4) 0.044(5) 0.044(5) 0.005(4) 0.014(4) 0.003(4)
C3S2 0.062(7) 0.060(7) 0.040(5) 0.002(5) -0.002(5) 0.014(5)
C3S3 0.076(8) 0.090(10) 0.054(7) 0.010(7) -0.007(6) 0.024(7)
C3S4 0.062(7) 0.088(10) 0.060(7) 0.025(7) 0.012(6) 0.022(7)
C3S5 0.082(8) 0.050(7) 0.087(9) 0.025(7) 0.027(7) 0.016(6)
C3S6 0.059(7) 0.048(6) 0.072(7) 0.013(6) 0.015(6) 0.002(5)
C4S1 0.039(5) 0.043(5) 0.037(5) 0.014(4) 0.014(4) 0.009(4)
C4S2 0.061(7) 0.039(6) 0.083(8) 0.020(6) 0.019(6) 0.000(5)
C4S3 0.067(8) 0.052(7) 0.138(13) 0.031(8) 0.048(9) 0.018(6)
C4S4 0.062(8) 0.102(11) 0.110(11) 0.067(10) 0.032(8) 0.036(8)
C4S5 0.061(8) 0.121(13) 0.084(10) 0.019(9) -0.003(7) 0.027(8)
C4S6 0.050(6) 0.070(8) 0.060(7) 0.010(6) -0.006(5) 0.025(6)
C5S1 0.035(5) 0.044(5) 0.027(4) 0.003(4) 0.009(3) 0.004(4)
C5S2 0.061(7) 0.070(7) 0.047(6) -0.002(5) 0.025(5) -0.016(6)
C5S3 0.070(8) 0.096(10) 0.066(8) -0.024(7) 0.043(6) -0.027(7)
C5S4 0.069(8) 0.085(9) 0.058(7) 0.010(6) 0.036(6) 0.005(7)
C5S5 0.092(9) 0.080(9) 0.052(7) -0.009(6) 0.033(7) -0.003(7)
C5S6 0.063(7) 0.064(7) 0.055(6) -0.002(5) 0.028(5) -0.012(6)
C1T 0.040(5) 0.044(6) 0.036(5) 0.007(4) 0.004(4) -0.004(4)
C2T 0.038(5) 0.038(5) 0.027(4) 0.002(4) 0.005(4) 0.002(4)
C3T 0.033(4) 0.039(5) 0.031(4) -0.003(4) 0.011(4) -0.001(4)
C4T 0.029(4) 0.039(5) 0.030(4) 0.000(4) 0.006(3) 0.004(4)
C5T 0.024(4) 0.039(5) 0.031(4) -0.006(4) 0.004(3) 0.009(4)
C6T 0.036(5) 0.045(5) 0.029(4) 0.002(4) 0.013(4) 0.000(4)
C7T 0.049(5) 0.047(6) 0.035(5) 0.009(4) 0.005(4) 0.004(4)
C10T 0.056(6) 0.059(7) 0.038(5) 0.015(5) 0.015(5) -0.005(5)
C11T 0.093(9) 0.079(9) 0.051(7) 0.028(6) 0.006(6) -0.026(7)
C11U 0.093(9) 0.079(9) 0.051(7) 0.028(6) 0.006(6) -0.026(7)
C15T 0.030(4) 0.056(6) 0.028(4) -0.006(4) 0.010(4) 0.004(4)
C16T 0.038(5) 0.054(6) 0.042(5) -0.001(4) 0.010(4) 0.003(4)
C17T 0.037(5) 0.035(5) 0.084(7) 0.001(5) 0.032(5) 0.019(4)
C18T 0.059(8) 0.075(9) 0.102(11) 0.000(8) 0.003(7) 0.021(7)
C19T 0.070(8) 0.073(9) 0.110(11) -0.021(8) 0.035(8) 0.024(7)
S2T 0.075(2) 0.078(2) 0.084(2) -0.0181(18) 0.0226(18) 0.0145(17)

loop_
_atom_type_symbol
_atom_type_description
_atom_type_scat_dispersion_real
_atom_type_scat_dispersion_imag
_atom_type_scat_source
C C 0.0033 0.0016 'International Tables Vol C Tables 4.2.6.8 and 6.1.1.4'
H H 0.0000 0.0000 'International Tables Vol C Tables 4.2.6.8 and 6.1.1.4'
O O 0.0106 0.0060 'International Tables Vol C Tables 4.2.6.8 and 6.1.1.4'
P P 0.1023 0.0942 'International Tables Vol C Tables 4.2.6.8 and 6.1.1.4'
S S 0.1246 0.1234 'International Tables Vol C Tables 4.2.6.8 and 6.1.1.4'
Cl Cl 0.1484 0.1585 'International Tables Vol C Tables 4.2.6.8 and 6.1.1.4'
Br Br -0.2901 2.4595 'International Tables Vol C Tables 4.2.6.8 and 6.1.1.4'
Ag Ag -0.8971 1.1015 'International Tables Vol C Tables 4.2.6.8 and 6.1.1.4'
Hg Hg -2.3894 9.2266 'International Tables Vol C Tables 4.2.6.8 and 6.1.1.4'

loop_
_geom_angle_atom_site_label_1
_geom_angle_atom_site_label_2
_geom_angle_atom_site_label_3
_geom_angle
_geom_angle_site_symmetry_1
_geom_angle_site_symmetry_3
_geom_angle_publ_flag
Br3 Hg1 Br5 115.8(4) . . ?
Br3 Hg1 Br2 118.4(3) . . ?
Br5 Hg1 Br2 11.3(5) . . ?
Br3 Hg1 Br4 121.26(5) . . ?
Br5 Hg1 Br4 119.2(4) . . ?
Br2 Hg1 Br4 119.7(3) . . ?
Br3 Hg1 Br1 94.69(4) . . ?
Br5 Hg1 Br1 105.2(4) . . ?
Br2 Hg1 Br1 93.9(2) . . ?
Br4 Hg1 Br1 89.62(3) . . ?
P4 Ag1 P1 128.05(8) . . ?
P4 Ag1 Br1 118.43(6) . . ?
P1 Ag1 Br1 113.09(6) . . ?
P2 Ag2 P3 127.15(8) . . ?
P2 Ag2 Br1 119.25(7) . . ?
P3 Ag2 Br1 112.22(6) . . ?
Ag2 Br1 Ag1 92.99(4) . . ?
Ag2 Br1 Hg1 169.02(4) . . ?
Ag1 Br1 Hg1 97.13(3) . . ?
O1Q P1 C2Q1 103.7(3) . . ?
O1Q P1 C3Q1 98.3(3) . . ?
C2Q1 P1 C3Q1 104.9(3) . . ?
O1Q P1 Ag1 117.7(2) . . ?
C2Q1 P1 Ag1 121.6(2) . . ?
C3Q1 P1 Ag1 107.4(2) . . ?
O2Q P2 C4Q1 104.6(4) . . ?
O2Q P2 C5Q1 99.2(3) . . ?
C4Q1 P2 C5Q1 103.7(4) . . ?
O2Q P2 Ag2 116.8(2) . . ?
C4Q1 P2 Ag2 118.6(2) . . ?
C5Q1 P2 Ag2 111.5(2) . . ?
O1S P3 C2S1 99.1(3) . . ?
O1S P3 C3S1 105.1(3) . . ?
C2S1 P3 C3S1 104.7(3) . . ?
O1S P3 Ag2 114.9(2) . . ?
C2S1 P3 Ag2 109.0(3) . . ?
C3S1 P3 Ag2 121.3(2) . . ?
O2S P4 C4S1 103.5(3) . . ?
O2S P4 C5S1 98.6(3) . . ?
C4S1 P4 C5S1 103.2(3) . . ?
O2S P4 Ag1 117.6(2) . . ?
C4S1 P4 Ag1 118.8(2) . . ?
C5S1 P4 Ag1 112.3(2) . . ?
C1Q O1Q P1 125.9(5) . . ?
C5Q O2Q P2 124.0(5) . . ?
C10R O1R C5R 119.1(7) . . ?
C15R O3R C1R 119.0(7) . . ?
C1S O1S P3 124.2(5) . . ?
C5S O2S P4 124.4(5) . . ?
C10T O1T C1T 120.0(7) . . ?
C15T O3T C5T 119.3(7) . . ?
O1Q C1Q C6Q 122.2(8) . . ?
O1Q C1Q C2Q 115.6(7) . . ?
C6Q C1Q C2Q 122.1(8) . . ?
C3Q C2Q C1Q 116.7(8) . . ?
C3Q C2Q C7Q 124.5(8) . . ?
C1Q C2Q C7Q 118.7(7) . . ?
C4Q C3Q C2Q 124.2(8) . . ?
C3Q C4Q C5Q 116.1(8) . . ?
C3Q C4Q C7T 124.9(8) . . ?
C5Q C4Q C7T 118.9(8) . . ?
O2Q C5Q C6Q 121.9(8) . . ?
O2Q C5Q C4Q 115.3(7) . . ?
C6Q C5Q C4Q 122.7(8) . . ?
C5Q C6Q C1Q 118.1(8) . . ?
C2Q C7Q C4R 113.1(7) . . ?
C2Q C7Q C8Q1 113.5(8) . . ?
C4R C7Q C8Q1 109.5(7) . . ?
C9Q1 C8Q1 C7Q 114.5(13) . . ?
C8Q1 C9Q1 C1Q1 109(2) . . ?
C1Q2 C1Q1 C1Q6 120.0 . . ?
C1Q2 C1Q1 C9Q1 143(2) . . ?
C1Q6 C1Q1 C9Q1 97(2) . . ?
C1Q1 C1Q2 C1Q3 120.0 . . ?
C1Q4 C1Q3 C1Q2 120.0 . . ?
C1Q3 C1Q4 C1Q5 120.0 . . ?
C1Q6 C1Q5 C1Q4 120.0 . . ?
C1Q5 C1Q6 C1Q1 120.0 . . ?
C1QB C1QA C1QF 120.0 . . ?
C1QB C1QA C9QA 120(2) . . ?
C1QF C1QA C9QA 120(2) . . ?
C1QC C1QB C1QA 120.0 . . ?
C1QD C1QC C1QB 120.0 . . ?
C1QC C1QD C1QE 120.0 . . ?
C1QF C1QE C1QD 120.0 . . ?
C1QE C1QF C1QA 120.0 . . ?
C2Q2 C2Q1 C2Q6 120.0 . . ?
C2Q2 C2Q1 P1 119.4(4) . . ?
C2Q6 C2Q1 P1 120.3(4) . . ?
C2Q1 C2Q2 C2Q3 120.0 . . ?
C2Q2 C2Q3 C2Q4 120.0 . . ?
C2Q5 C2Q4 C2Q3 120.0 . . ?
C2Q6 C2Q5 C2Q4 120.0 . . ?
C2Q5 C2Q6 C2Q1 120.0 . . ?
C3Q2 C3Q1 C3Q6 120.0 . . ?
C3Q2 C3Q1 P1 123.1(4) . . ?
C3Q6 C3Q1 P1 116.8(4) . . ?
C3Q3 C3Q2 C3Q1 120.0 . . ?
C3Q2 C3Q3 C3Q4 120.0 . . ?
C3Q3 C3Q4 C3Q5 120.0 . . ?
C3Q6 C3Q5 C3Q4 120.0 . . ?
C3Q5 C3Q6 C3Q1 120.0 . . ?
C4Q2 C4Q1 C4Q6 120.0 . . ?
C4Q2 C4Q1 P2 121.2(4) . . ?
C4Q6 C4Q1 P2 118.7(4) . . ?
C4Q1 C4Q2 C4Q3 120.0 . . ?
C4Q2 C4Q3 C4Q4 120.0 . . ?
C4Q3 C4Q4 C4Q5 120.0 . . ?
C4Q6 C4Q5 C4Q4 120.0 . . ?
C4Q5 C4Q6 C4Q1 120.0 . . ?
C5Q2 C5Q1 C5Q6 120.0 . . ?
C5Q2 C5Q1 P2 117.3(3) . . ?
C5Q6 C5Q1 P2 122.7(3) . . ?
C5Q1 C5Q2 C5Q3 120.0 . . ?
C5Q4 C5Q3 C5Q2 120.0 . . ?
C5Q5 C5Q4 C5Q3 120.0 . . ?
C5Q6 C5Q5 C5Q4 120.0 . . ?
C5Q5 C5Q6 C5Q1 120.0 . . ?
C6R C1R C2R 121.9(8) . . ?
C6R C1R O3R 121.4(7) . . ?
C2R C1R O3R 116.6(8) . . ?
C3R C2R C1R 116.3(8) . . ?
C3R C2R C7R 122.1(7) . . ?
C1R C2R C7R 121.6(8) . . ?
C2R C3R C4R 123.9(8) . . ?
C5R C4R C3R 115.7(8) . . ?
C5R C4R C7Q 121.1(8) . . ?
C3R C4R C7Q 123.1(8) . . ?
C6R C5R C4R 123.2(8) . . ?
C6R C5R O1R 119.3(8) . . ?
C4R C5R O1R 117.3(8) . . ?
C5R C6R C1R 118.9(8) . . ?
C2R C7R C4S 111.5(7) . . ?
C2R C7R C8R 111.8(7) . . ?
C4S C7R C8R 110.9(7) . . ?
C9R C8R C7R 114.6(7) . . ?
C8R C9R C1R1 112.6(8) . . ?
C1R2 C1R1 C1R6 120.0 . . ?
C1R2 C1R1 C9R 120.9(7) . . ?
C1R6 C1R1 C9R 119.0(7) . . ?
C1R1 C1R2 C1R3 120.0 . . ?
C1R4 C1R3 C1R2 120.0 . . ?
C1R5 C1R4 C1R3 120.0 . . ?
C1R4 C1R5 C1R6 120.0 . . ?
C1R5 C1R6 C1R1 120.0 . . ?
O2R C10R O1R 122.6(9) . . ?
O2R C10R C11R 126.3(10) . . ?
O1R C10R C11R 111.1(9) . . ?
C12R C11R C10R 126.9(10) . . ?
C12R C11R S1R 113.7(8) . . ?
C10R C11R S1R 119.4(9) . . ?
C13R C12R C11R 107.1(12) . . ?
C14R C13R C12R 114.6(14) . . ?
C13R C14R S1R 112.6(10) . . ?
C14R S1R C11R 91.8(7) . . ?
O4R C15R O3R 123.1(9) . . ?
O4R C15R C16R 125.2(9) . . ?
O3R C15R C16R 111.6(9) . . ?
C17R C16R C15R 123.8(11) . . ?
C17R C16R S2R 112.8(9) . . ?
C15R C16R S2R 123.3(7) . . ?
C16R C17R C18R 109.0(12) . . ?
C19R C18R C17R 115.6(12) . . ?
C18R C19R S2R 110.5(11) . . ?
C19R S2R C16R 92.1(6) . . ?
C6S C1S C2S 122.8(7) . . ?
C6S C1S O1S 121.9(7) . . ?
C2S C1S O1S 115.3(7) . . ?
C1S C2S C3S 116.9(7) . . ?
C1S C2S C7S 120.8(7) . . ?
C3S C2S C7S 122.2(7) . . ?
C2S C3S C4S 122.8(7) . . ?
C3S C4S C5S 116.5(7) . . ?
C3S C4S C7R 123.0(7) . . ?
C5S C4S C7R 120.3(7) . . ?
C6S C5S O2S 122.1(7) . . ?
C6S C5S C4S 122.6(7) . . ?
O2S C5S C4S 115.2(7) . . ?
C5S C6S C1S 118.4(7) . . ?
C2S C7S C4T 114.2(7) . . ?
C2S C7S C8S 113.4(7) . . ?
C4T C7S C8S 108.9(7) . . ?
C9S1 C8S C7S 115.3(8) . . ?
C1S1 C9S1 C8S 108.2(10) . . ?
C1S2 C1S1 C1S6 120.0 . . ?
C1S2 C1S1 C9S1 119.5(12) . . ?
C1S6 C1S1 C9S1 120.3(13) . . ?
C1S3 C1S2 C1S1 120.0 . . ?
C1S2 C1S3 C1S4 120.0 . . ?
C1S5 C1S4 C1S3 120.0 . . ?
C1S6 C1S5 C1S4 120.0 . . ?
C1S5 C1S6 C1S1 120.0 . . ?
C1SB C1SA C1SF 120.0 . . ?
C1SA C1SB C1SC 120.0 . . ?
C1SD C1SC C1SB 120.0 . . ?
C1SC C1SD C1SE 120.0 . . ?
C1SF C1SE C1SD 120.0 . . ?
C1SE C1SF C1SA 120.0 . . ?
C2S2 C2S1 C2S6 120.0 . . ?
C2S2 C2S1 P3 118.5(3) . . ?
C2S6 C2S1 P3 121.3(3) . . ?
C2S3 C2S2 C2S1 120.0 . . ?
C2S4 C2S3 C2S2 120.0 . . ?
C2S3 C2S4 C2S5 120.0 . . ?
C2S4 C2S5 C2S6 120.0 . . ?
C2S5 C2S6 C2S1 120.0 . . ?
C3S2 C3S1 C3S6 120.0 . . ?
C3S2 C3S1 P3 118.2(4) . . ?
C3S6 C3S1 P3 121.8(4) . . ?
C3S1 C3S2 C3S3 120.0 . . ?
C3S4 C3S3 C3S2 120.0 . . ?
C3S5 C3S4 C3S3 120.0 . . ?
C3S6 C3S5 C3S4 120.0 . . ?
C3S5 C3S6 C3S1 120.0 . . ?
C4S2 C4S1 C4S6 120.0 . . ?
C4S2 C4S1 P4 122.2(4) . . ?
C4S6 C4S1 P4 117.6(4) . . ?
C4S1 C4S2 C4S3 120.0 . . ?
C4S2 C4S3 C4S4 120.0 . . ?
C4S5 C4S4 C4S3 120.0 . . ?
C4S6 C4S5 C4S4 120.0 . . ?
C4S5 C4S6 C4S1 120.0 . . ?
C5S2 C5S1 C5S6 120.0 . . ?
C5S2 C5S1 P4 123.0(3) . . ?
C5S6 C5S1 P4 116.9(3) . . ?
C5S3 C5S2 C5S1 120.0 . . ?
C5S2 C5S3 C5S4 120.0 . . ?
C5S5 C5S4 C5S3 120.0 . . ?
C5S4 C5S5 C5S6 120.0 . . ?
C5S5 C5S6 C5S1 120.0 . . ?
C2T C1T C6T 122.6(8) . . ?
C2T C1T O1T 117.6(8) . . ?
C6T C1T O1T 119.4(8) . . ?
C1T C2T C3T 117.9(8) . . ?
C1T C2T C7T 119.4(8) . . ?
C3T C2T C7T 122.7(8) . . ?
C2T C3T C4T 121.6(8) . . ?
C5T C4T C3T 116.9(8) . . ?
C5T C4T C7S 120.8(8) . . ?
C3T C4T C7S 122.3(7) . . ?
C4T C5T C6T 123.2(8) . . ?
C4T C5T O3T 118.4(8) . . ?
C6T C5T O3T 117.9(7) . . ?
C1T C6T C5T 117.8(8) . . ?
C2T C7T C4Q 113.7(7) . . ?
C2T C7T C8T1 110.6(8) . . ?
C4Q C7T C8T1 112.7(8) . . ?
C7T C8T1 C9T1 107.1(10) . . ?
C1T1 C9T1 C8T1 110.9(16) . . ?
C1T2 C1T1 C1T6 120.0 . . ?
C1T2 C1T1 C9T1 119(2) . . ?
C1T6 C1T1 C9T1 121(2) . . ?
C1T1 C1T2 C1T3 120.0 . . ?
C1T2 C1T3 C1T4 120.0 . . ?
C1T5 C1T4 C1T3 120.0 . . ?
C1T4 C1T5 C1T6 120.0 . . ?
C1T5 C1T6 C1T1 120.0 . . ?
C1TB C1TA C1TF 120.0 . . ?
C1TB C1TA C9TA 121(4) . . ?
C1TF C1TA C9TA 119(4) . . ?
C1TC C1TB C1TA 120.0 . . ?
C1TB C1TC C1TD 120.0 . . ?
C1TE C1TD C1TC 120.0 . . ?
C1TD C1TE C1TF 120.0 . . ?
C1TE C1TF C1TA 120.0 . . ?
O2T C10T O1T 123.5(9) . . ?
O2T C10T C11T 126.4(9) . . ?
O1T C10T C11T 110.1(9) . . ?
C10T C11T C12T 124.1(9) . . ?
C10T C11T S1T 114.6(8) . . ?
C12T C11T S1T 121.2(8) . . ?
C13T C12T C11T 98.8(10) . . ?
C14T C13T C12T 116.8(14) . . ?
C13T C14T S1T 117.5(12) . . ?
C11T S1T C14T 85.7(8) . . ?
C14U C13U C12U 113.8(14) . . ?
C13U C14U S1U 109.5(11) . . ?
O4T C15T O3T 122.7(8) . . ?
O4T C15T C16T 126.2(8) . . ?
O3T C15T C16T 111.1(7) . . ?
C15T C16T C17T 126.5(8) . . ?
C15T C16T S2T 117.3(7) . . ?
C17T C16T S2T 116.2(7) . . ?
C18T C17T C16T 101.6(9) . . ?
C19T C18T C17T 117.0(12) . . ?
C18T C19T S2T 115.2(10) . . ?
C19T S2T C16T 89.9(6) . . ?
Cl11 C100 Cl10 115.3(11) . . ?
Cl21 C200 Cl20 127(2) . . ?
Cl41 C400 Cl40 97(2) . . ?
Cl30 C300 Cl31 101.0(15) . . ?
Cl50 C500 Cl51 105(2) . . ?

loop_
_geom_bond_atom_site_label_1
_geom_bond_atom_site_label_2
_geom_bond_distance
_geom_bond_site_symmetry_2
_geom_bond_publ_flag
Hg1 Br3 2.5039(12) . ?
Hg1 Br5 2.507(17) . ?
Hg1 Br2 2.528(9) . ?
Hg1 Br4 2.5568(12) . ?
Hg1 Br1 2.9677(10) . ?
Ag1 P4 2.435(2) . ?
Ag1 P1 2.445(2) . ?
Ag1 Br1 2.6461(12) . ?
Ag2 P2 2.409(3) . ?
Ag2 P3 2.412(2) . ?
Ag2 Br1 2.6095(12) . ?
P1 O1Q 1.637(6) . ?
P1 C2Q1 1.800(5) . ?
P1 C3Q1 1.821(5) . ?
P2 O2Q 1.636(6) . ?
P2 C4Q1 1.803(6) . ?
P2 C5Q1 1.808(5) . ?
P3 O1S 1.634(6) . ?
P3 C2S1 1.794(5) . ?
P3 C3S1 1.803(5) . ?
P4 O2S 1.640(6) . ?
P4 C4S1 1.807(5) . ?
P4 C5S1 1.810(5) . ?
O1Q C1Q 1.377(10) . ?
O2Q C5Q 1.385(11) . ?
O1R C10R 1.348(11) . ?
O1R C5R 1.420(11) . ?
O2R C10R 1.200(13) . ?
O3R C15R 1.367(11) . ?
O3R C1R 1.414(10) . ?
O4R C15R 1.199(12) . ?
O1S C1S 1.396(10) . ?
O2S C5S 1.397(9) . ?
O1T C10T 1.371(11) . ?
O1T C1T 1.401(11) . ?
O2T C10T 1.181(12) . ?
O3T C15T 1.371(10) . ?
O3T C5T 1.398(10) . ?
O4T C15T 1.200(10) . ?
C1Q C6Q 1.392(12) . ?
C1Q C2Q 1.399(12) . ?
C2Q C3Q 1.393(12) . ?
C2Q C7Q 1.513(12) . ?
C3Q C4Q 1.385(13) . ?
C4Q C5Q 1.405(12) . ?
C4Q C7T 1.529(12) . ?
C5Q C6Q 1.387(12) . ?
C7Q C4R 1.531(13) . ?
C7Q C8Q1 1.546(13) . ?
C8Q1 C9Q1 1.49(3) . ?
C9Q1 C1Q1 1.55(3) . ?
C1Q1 C1Q2 1.3900 . ?
C1Q1 C1Q6 1.3900 . ?
C1Q2 C1Q3 1.3900 . ?
C1Q3 C1Q4 1.3900 . ?
C1Q4 C1Q5 1.3900 . ?
C1Q5 C1Q6 1.3900 . ?
C9QA C1QA 1.55(3) . ?
C1QA C1QB 1.3900 . ?
C1QA C1QF 1.3900 . ?
C1QB C1QC 1.3900 . ?
C1QC C1QD 1.3900 . ?
C1QD C1QE 1.3900 . ?
C1QE C1QF 1.3900 . ?
C2Q1 C2Q2 1.3900 . ?
C2Q1 C2Q6 1.3900 . ?
C2Q2 C2Q3 1.3900 . ?
C2Q3 C2Q4 1.3900 . ?
C2Q4 C2Q5 1.3900 . ?
C2Q5 C2Q6 1.3900 . ?
C3Q1 C3Q2 1.3900 . ?
C3Q1 C3Q6 1.3900 . ?
C3Q2 C3Q3 1.3900 . ?
C3Q3 C3Q4 1.3900 . ?
C3Q4 C3Q5 1.3900 . ?
C3Q5 C3Q6 1.3900 . ?
C4Q1 C4Q2 1.3900 . ?
C4Q1 C4Q6 1.3900 . ?
C4Q2 C4Q3 1.3900 . ?
C4Q3 C4Q4 1.3900 . ?
C4Q4 C4Q5 1.3900 . ?
C4Q5 C4Q6 1.3900 . ?
C5Q1 C5Q2 1.3900 . ?
C5Q1 C5Q6 1.3900 . ?
C5Q2 C5Q3 1.3900 . ?
C5Q3 C5Q4 1.3900 . ?
C5Q4 C5Q5 1.3900 . ?
C5Q5 C5Q6 1.3900 . ?
C1R C6R 1.376(13) . ?
C1R C2R 1.397(12) . ?
C2R C3R 1.380(12) . ?
C2R C7R 1.519(12) . ?
C3R C4R 1.393(12) . ?
C4R C5R 1.389(12) . ?
C5R C6R 1.351(13) . ?
C7R C4S 1.533(11) . ?
C7R C8R 1.553(12) . ?
C8R C9R 1.509(13) . ?
C9R C1R1 1.525(11) . ?
C1R1 C1R2 1.3900 . ?
C1R1 C1R6 1.3900 . ?
C1R2 C1R3 1.3900 . ?
C1R3 C1R4 1.3900 . ?
C1R4 C1R5 1.3900 . ?
C1R5 C1R6 1.3900 . ?
C10R C11R 1.447(15) . ?
C11R C12R 1.445(17) . ?
C11R S1R 1.699(12) . ?
C12R C13R 1.430(17) . ?
C13R C14R 1.38(2) . ?
C14R S1R 1.689(16) . ?
C15R C16R 1.445(15) . ?
C16R C17R 1.385(15) . ?
C16R S2R 1.720(12) . ?
C17R C18R 1.44(2) . ?
C18R C19R 1.35(2) . ?
C19R S2R 1.720(13) . ?
C1S C6S 1.375(12) . ?
C1S C2S 1.386(11) . ?
C2S C3S 1.395(11) . ?
C2S C7S 1.515(11) . ?
C3S C4S 1.395(11) . ?
C4S C5S 1.401(11) . ?
C5S C6S 1.371(11) . ?
C7S C4T 1.518(12) . ?
C7S C8S 1.555(12) . ?
C8S C9S1 1.522(14) . ?
C9S1 C1S1 1.503(18) . ?
C1S1 C1S2 1.3900 . ?
C1S1 C1S6 1.3900 . ?
C1S2 C1S3 1.3900 . ?
C1S3 C1S4 1.3900 . ?
C1S4 C1S5 1.3900 . ?
C1S5 C1S6 1.3900 . ?
C1SA C1SB 1.3900 . ?
C1SA C1SF 1.3900 . ?
C1SB C1SC 1.3900 . ?
C1SC C1SD 1.3900 . ?
C1SD C1SE 1.3900 . ?
C1SE C1SF 1.3900 . ?
C2S1 C2S2 1.3900 . ?
C2S1 C2S6 1.3900 . ?
C2S2 C2S3 1.3900 . ?
C2S3 C2S4 1.3900 . ?
C2S4 C2S5 1.3900 . ?
C2S5 C2S6 1.3900 . ?
C3S1 C3S2 1.3900 . ?
C3S1 C3S6 1.3900 . ?
C3S2 C3S3 1.3900 . ?
C3S3 C3S4 1.3900 . ?
C3S4 C3S5 1.3900 . ?
C3S5 C3S6 1.3900 . ?
C4S1 C4S2 1.3900 . ?
C4S1 C4S6 1.3900 . ?
C4S2 C4S3 1.3900 . ?
C4S3 C4S4 1.3900 . ?
C4S4 C4S5 1.3900 . ?
C4S5 C4S6 1.3900 . ?
C5S1 C5S2 1.3900 . ?
C5S1 C5S6 1.3900 . ?
C5S2 C5S3 1.3900 . ?
C5S3 C5S4 1.3900 . ?
C5S4 C5S5 1.3900 . ?
C5S5 C5S6 1.3900 . ?
C1T C2T 1.382(13) . ?
C1T C6T 1.383(13) . ?
C2T C3T 1.395(12) . ?
C2T C7T 1.509(13) . ?
C3T C4T 1.423(12) . ?
C4T C5T 1.372(12) . ?
C5T C6T 1.391(12) . ?
C7T C8T1 1.573(14) . ?
C8T1 C9T1 1.61(2) . ?
C9T1 C1T1 1.54(2) . ?
C1T1 C1T2 1.3900 . ?
C1T1 C1T6 1.3900 . ?
C1T2 C1T3 1.3900 . ?
C1T3 C1T4 1.3900 . ?
C1T4 C1T5 1.3900 . ?
C1T5 C1T6 1.3900 . ?
C9TA C1TA 1.63(3) . ?
C1TA C1TB 1.3900 . ?
C1TA C1TF 1.3900 . ?
C1TB C1TC 1.3900 . ?
C1TC C1TD 1.3900 . ?
C1TD C1TE 1.3900 . ?
C1TE C1TF 1.3900 . ?
C10T C11T 1.488(13) . ?
C11T C12T 1.546(15) . ?
C11T S1T 1.713(12) . ?
C12T C13T 1.494(16) . ?
C13T C14T 1.348(18) . ?
C14T S1T 1.755(18) . ?
C12U C13U 1.443(16) . ?
C13U C14U 1.351(18) . ?
C14U S1U 1.696(16) . ?
C15T C16T 1.451(14) . ?
C16T C17T 1.493(14) . ?
C16T S2T 1.708(10) . ?
C17T C18T 1.485(16) . ?
C18T C19T 1.318(19) . ?
C19T S2T 1.690(15) . ?
C100 Cl11 1.730(15) . ?
C100 Cl10 1.766(15) . ?
C200 Cl21 1.695(19) . ?
C200 Cl20 1.716(19) . ?
C400 Cl41 1.74(2) . ?
C400 Cl40 1.77(2) . ?
C300 Cl30 1.713(18) . ?
C300 Cl31 1.717(18) . ?
C500 Cl50 1.73(2) . ?
C500 Cl51 1.76(2) . ?
